data_7206276
loop_
_publ_author_name
'Serpell, Christopher J.'
'Thomas, Owen'
'Odell, Barbara'
'Claridge, Timothy D. W.'
'Chall, Ricky'
'Thompson, Amber L.'
'Beer, Paul D.'

_publ_section_title
;
 Dimeric self-association of an isophthalamide macrocycle in solution
 and the solid state
;
_journal_issue 14
_journal_name_full CrystEngComm
_journal_page_first 4586
_journal_paper_doi 10.1039/c1ce05271c
_journal_volume 13
_journal_year 2011
_chemical_formula_moiety 'C36 H46 N2 O9'
_chemical_formula_sum 'C36 H46 N2 O9'
_chemical_formula_weight 650.77
_space_group_IT_number 14
_symmetry_cell_setting monoclinic
_symmetry_space_group_name_Hall '-P 2ybc'
_symmetry_space_group_name_H-M 'P 1 21/c 1'
_atom_sites_solution_hydrogens geom
_atom_sites_solution_primary direct
_audit_creation_date 11-01-12
_audit_creation_method CRYSTALS_ver_14.07
_cell_angle_alpha 90
_cell_angle_beta 99.6836(10)
_cell_angle_gamma 90
_cell_formula_units_Z 4
_cell_length_a 20.1979(6)
_cell_length_b 19.3405(5)
_cell_length_c 9.0377(2)
_cell_measurement_reflns_used 7065
_cell_measurement_temperature 150
_cell_measurement_theta_max 27
_cell_measurement_theta_min 5
_cell_volume 3480.16(16)
_computing_cell_refinement 'DENZO/SCALEPACK (Otwinowski & Minor, 1997)'
_computing_data_collection 'COLLECT (Nonius, 2001).'
_computing_data_reduction 'DENZO/SCALEPACK (Otwinowski & Minor, 1997)'
_computing_molecular_graphics 'CAMERON (Watkin et al., 1996)'
_computing_publication_material 'CRYSTALS (Betteridge et al., 2003)'
_computing_structure_refinement 'CRYSTALS (Betteridge et al., 2003)'
_computing_structure_solution 'SIR92 (Altomare et al., 1994)'
_diffrn_ambient_temperature 150
_diffrn_measured_fraction_theta_full 0.981
_diffrn_measured_fraction_theta_max 0.935
_diffrn_measurement_device Area
_diffrn_measurement_device_type 'Nonius KappaCCD'
_diffrn_measurement_method \w
_diffrn_radiation_monochromator graphite
_diffrn_radiation_type 'Mo K\a'
_diffrn_radiation_wavelength 0.71073
_diffrn_reflns_av_R_equivalents 0.046
_diffrn_reflns_limit_h_max 26
_diffrn_reflns_limit_h_min -26
_diffrn_reflns_limit_k_max 23
_diffrn_reflns_limit_k_min -25
_diffrn_reflns_limit_l_max 11
_diffrn_reflns_limit_l_min -11
_diffrn_reflns_number 25510
_diffrn_reflns_theta_full 25.159
_diffrn_reflns_theta_max 27.954
_diffrn_reflns_theta_min 5.200
_diffrn_standards_number 0
_exptl_absorpt_coefficient_mu 0.089
_exptl_absorpt_correction_T_max 0.99
_exptl_absorpt_correction_T_min 0.84
_exptl_absorpt_correction_type multi-scan
_exptl_absorpt_process_details 'DENZO/SCALEPACK (Otwinowski & Minor, 1997)'
_exptl_crystal_colour colourless
_exptl_crystal_density_diffrn 1.242
_exptl_crystal_density_method 'not measured'
_exptl_crystal_description block
_exptl_crystal_F_000 1392
_exptl_crystal_size_max 0.210
_exptl_crystal_size_mid 0.200
_exptl_crystal_size_min 0.150
_refine_diff_density_max 0.46
_refine_diff_density_min -0.41
_refine_ls_extinction_method None
_refine_ls_goodness_of_fit_ref 0.9514
_refine_ls_hydrogen_treatment none
_refine_ls_matrix_type full
_refine_ls_number_parameters 424
_refine_ls_number_reflns 7805
_refine_ls_number_restraints 0
_refine_ls_R_factor_all 0.0900
_refine_ls_R_factor_gt 0.0565
_refine_ls_shift/su_max 0.0007221
_refine_ls_shift/su_mean 0.0000737
_refine_ls_structure_factor_coef Fsqd
_refine_ls_weighting_details
;
Method= Modified Sheldrick
w=1/[\s^2^(F^2^) + ( 0.03P)^2^ + 3.11P]
,where P=(max(Fo^2^,0) + 2Fc^2^)/3
;
_refine_ls_weighting_scheme calc
_refine_ls_wR_factor_all 0.1309
_refine_ls_wR_factor_gt 0.1123
_refine_ls_wR_factor_ref 0.1308
_reflns_limit_h_max 26
_reflns_limit_h_min 0
_reflns_limit_k_max 0
_reflns_limit_k_min -25
_reflns_limit_l_max 11
_reflns_limit_l_min -11
_reflns_number_gt 5469
_reflns_number_total 7806
_reflns_threshold_expression I>2.0\s(I)
_oxford_diffrn_Wilson_B_factor 2.56
_oxford_diffrn_Wilson_scale 4.80
_oxford_refine_ls_r_factor_ref 0.0900
_oxford_refine_ls_scale 0.4605(7)
_oxford_reflns_number_all 7806
_oxford_reflns_threshold_expression_ref I>-3.0\s(I)
_oxford_structure_analysis_title 039CJS09
_cod_data_source_file c1ce05271c.txt
_cod_data_source_block SynAntiPolymorph
_cod_depositor_comments
;
The following automatic conversions were performed:

'_symmetry_cell_setting' value 'Monoclinic' changed to 'monoclinic'
according to /home/saulius/struct/CIF-dictionaries/cif_core.dic
dictionary named 'cif_core.dic' version 2.4.1 from 2010-06-29.

Automatic conversion script
Id: cif_fix_values 1715 2011-07-08 13:25:40Z adriana 
;
_cod_original_sg_symbol_H-M 'P 1 21/c 1 '
_cod_database_code 7206276

loop_
_symmetry_equiv_pos_as_xyz
x,y,z
-x,-y,-z
-x,y+1/2,-z+1/2
x,-y+1/2,z+1/2

loop_
_atom_site_label
_atom_site_type_symbol
_atom_site_fract_x
_atom_site_fract_y
_atom_site_fract_z
_atom_site_U_iso_or_equiv
_atom_site_occupancy
_atom_site_adp_type
_atom_site_refinement_flags_posn
_atom_site_refinement_flags_adp
_atom_site_refinement_flags_occupancy
_atom_site_disorder_assembly
_atom_site_disorder_group
_oxford_atom_site_special_shape
_atom_site_attached_hydrogens
C1 C 0.72587(10) 0.90837(10) 0.9164(2) 0.0255 1.0000 Uani . . . . . . .
C2 C 0.69990(9) 0.84198(10) 0.9146(2) 0.0257 1.0000 Uani . . . . . . .
C3 C 0.64790(10) 0.82151(10) 0.8006(2) 0.0268 1.0000 Uani . . . . . . .
C4 C 0.62036(10) 0.86774(10) 0.6877(2) 0.0271 1.0000 Uani . . . . . . .
C5 C 0.64906(10) 0.93321(10) 0.6893(2) 0.0277 1.0000 Uani . . . . . . .
C6 C 0.70139(10) 0.95398(10) 0.8004(2) 0.0262 1.0000 Uani . . . . . . .
C7 C 0.56107(10) 0.84900(11) 0.5641(2) 0.0323 1.0000 Uani . . . . . . .
C8 C 0.57789(13) 0.86893(14) 0.4103(2) 0.0457 1.0000 Uani . . . . . . .
C9 C 0.49893(12) 0.88886(13) 0.5927(3) 0.0494 1.0000 Uani . . . . . . .
C10 C 0.54529(11) 0.77147(11) 0.5627(2) 0.0367 1.0000 Uani . . . . . . .
C11 C 0.73112(10) 1.02407(10) 0.7841(2) 0.0285 1.0000 Uani . . . . . . .
O12 O 0.72448(9) 1.05184(8) 0.65989(16) 0.0445 1.0000 Uani . . . . . . .
N13 N 0.76339(8) 1.05370(8) 0.90955(18) 0.0287 1.0000 Uani . . . . . . .
C14 C 0.79746(10) 1.11991(10) 0.9108(2) 0.0303 1.0000 Uani . . . . . . .
C15 C 0.87264(10) 1.11272(10) 0.9411(2) 0.0297 1.0000 Uani . . . . . . .
O16 O 0.89161(7) 1.06725(7) 0.83071(15) 0.0322 1.0000 Uani . . . . . . .
C17 C 0.95941(10) 1.05640(10) 0.8345(2) 0.0281 1.0000 Uani . . . . . . .
C18 C 0.97654(10) 1.00867(10) 0.7331(2) 0.0300 1.0000 Uani . . . . . . .
C19 C 1.04295(10) 0.99749(10) 0.7196(2) 0.0309 1.0000 Uani . . . . . . .
C20 C 1.09329(10) 1.03451(10) 0.8099(2) 0.0289 1.0000 Uani . . . . . . .
C21 C 1.07683(10) 1.08046(11) 0.9154(2) 0.0316 1.0000 Uani . . . . . . .
C22 C 1.01008(11) 1.09150(11) 0.9283(2) 0.0317 1.0000 Uani . . . . . . .
O23 O 1.16111(7) 1.02863(8) 0.80467(15) 0.0348 1.0000 Uani . . . . . . .
C24 C 1.17994(11) 0.99941(12) 0.6735(2) 0.0350 1.0000 Uani . . . . . . .
C25 C 1.25411(11) 1.01025(12) 0.6823(2) 0.0349 1.0000 Uani . . . . . . .
O26 O 1.28805(7) 0.97149(7) 0.80683(15) 0.0327 1.0000 Uani . . . . . . .
C27 C 1.35891(10) 0.97150(12) 0.8152(2) 0.0365 1.0000 Uani . . . . . . .
C28 C 1.39123(11) 0.93836(11) 0.9587(3) 0.0373 1.0000 Uani . . . . . . .
O29 O 1.37211(8) 0.86772(8) 0.96159(17) 0.0386 1.0000 Uani . . . . . . .
C30 C 1.38852(11) 0.83881(12) 1.1075(3) 0.0396 1.0000 Uani . . . . . . .
C31 C 1.37159(11) 0.76326(12) 1.1049(3) 0.0415 1.0000 Uani . . . . . . .
O32 O 1.30130(7) 0.75454(7) 1.08112(19) 0.0386 1.0000 Uani . . . . . . .
C33 C 1.28341(11) 0.68311(11) 1.0774(3) 0.0372 1.0000 Uani . . . . . . .
C34 C 1.20963(11) 0.67605(11) 1.0208(2) 0.0338 1.0000 Uani . . . . . . .
O35 O 1.17327(7) 0.69424(8) 1.13868(16) 0.0352 1.0000 Uani . . . . . . .
C36 C 1.10435(10) 0.68752(10) 1.1081(2) 0.0275 1.0000 Uani . . . . . . .
C37 C 1.06840(10) 0.66142(10) 0.9749(2) 0.0286 1.0000 Uani . . . . . . .
C38 C 0.99863(10) 0.65877(10) 0.9554(2) 0.0290 1.0000 Uani . . . . . . .
C39 C 0.96421(10) 0.68117(10) 1.0667(2) 0.0278 1.0000 Uani . . . . . . .
C40 C 1.00020(10) 0.70604(11) 1.2007(2) 0.0314 1.0000 Uani . . . . . . .
C41 C 1.06987(11) 0.70873(11) 1.2206(2) 0.0312 1.0000 Uani . . . . . . .
O42 O 0.89493(7) 0.67725(8) 1.03231(15) 0.0356 1.0000 Uani . . . . . . .
C43 C 0.85791(10) 0.69194(11) 1.1498(2) 0.0309 1.0000 Uani . . . . . . .
C44 C 0.78422(10) 0.67951(10) 1.0886(2) 0.0296 1.0000 Uani . . . . . . .
N45 N 0.75328(8) 0.73266(8) 0.98514(17) 0.0277 1.0000 Uani . . . . . . .
C46 C 0.73109(10) 0.79197(10) 1.0341(2) 0.0254 1.0000 Uani . . . . . . .
O47 O 0.73554(8) 0.80657(7) 1.16866(15) 0.0349 1.0000 Uani . . . . . . .
H11 H 0.7609 0.9215 0.9966 0.0301 1.0000 Uiso R . . . . . .
H31 H 0.6322 0.7747 0.8007 0.0324 1.0000 Uiso R . . . . . .
H51 H 0.6332 0.9648 0.6148 0.0325 1.0000 Uiso R . . . . . .
H83 H 0.5406 0.8544 0.3333 0.0687 1.0000 Uiso R . . . . . .
H82 H 0.5831 0.9192 0.4038 0.0684 1.0000 Uiso R . . . . . .
H81 H 0.6192 0.8447 0.3955 0.0691 1.0000 Uiso R . . . . . .
H93 H 0.4617 0.8780 0.5123 0.0735 1.0000 Uiso R . . . . . .
H92 H 0.5090 0.9374 0.5921 0.0736 1.0000 Uiso R . . . . . .
H91 H 0.4880 0.8753 0.6892 0.0733 1.0000 Uiso R . . . . . .
H101 H 0.5105 0.7612 0.4770 0.0546 1.0000 Uiso R . . . . . .
H102 H 0.5856 0.7444 0.5527 0.0536 1.0000 Uiso R . . . . . .
H103 H 0.5289 0.7580 0.6560 0.0551 1.0000 Uiso R . . . . . .
H142 H 0.7837 1.1475 0.9893 0.0355 1.0000 Uiso R . . . . . .
H141 H 0.7841 1.1421 0.8134 0.0358 1.0000 Uiso R . . . . . .
H152 H 0.8933 1.1579 0.9337 0.0361 1.0000 Uiso R . . . . . .
H151 H 0.8881 1.0933 1.0423 0.0348 1.0000 Uiso R . . . . . .
H181 H 0.9426 0.9843 0.6727 0.0371 1.0000 Uiso R . . . . . .
H191 H 1.0540 0.9656 0.6491 0.0369 1.0000 Uiso R . . . . . .
H211 H 1.1126 1.1044 0.9784 0.0391 1.0000 Uiso R . . . . . .
H221 H 0.9975 1.1227 1.0015 0.0385 1.0000 Uiso R . . . . . .
H241 H 1.1549 1.0227 0.5851 0.0414 1.0000 Uiso R . . . . . .
H242 H 1.1684 0.9500 0.6694 0.0416 1.0000 Uiso R . . . . . .
H252 H 1.2663 1.0596 0.6995 0.0414 1.0000 Uiso R . . . . . .
H251 H 1.2676 0.9931 0.5908 0.0413 1.0000 Uiso R . . . . . .
H272 H 1.3763 1.0193 0.8136 0.0438 1.0000 Uiso R . . . . . .
H271 H 1.3700 0.9467 0.7274 0.0442 1.0000 Uiso R . . . . . .
H282 H 1.4410 0.9422 0.9652 0.0450 1.0000 Uiso R . . . . . .
H281 H 1.3779 0.9632 1.0451 0.0442 1.0000 Uiso R . . . . . .
H301 H 1.4374 0.8449 1.1436 0.0466 1.0000 Uiso R . . . . . .
H302 H 1.3634 0.8640 1.1741 0.0470 1.0000 Uiso R . . . . . .
H311 H 1.3910 0.7430 1.2018 0.0501 1.0000 Uiso R . . . . . .
H312 H 1.3896 0.7400 1.0227 0.0507 1.0000 Uiso R . . . . . .
H331 H 1.2954 0.6616 1.1744 0.0449 1.0000 Uiso R . . . . . .
H332 H 1.3069 0.6593 1.0073 0.0447 1.0000 Uiso R . . . . . .
H341 H 1.1956 0.7075 0.9338 0.0408 1.0000 Uiso R . . . . . .
H342 H 1.1999 0.6277 0.9909 0.0411 1.0000 Uiso R . . . . . .
H371 H 1.0916 0.6457 0.8986 0.0342 1.0000 Uiso R . . . . . .
H381 H 0.9732 0.6414 0.8617 0.0362 1.0000 Uiso R . . . . . .
H401 H 0.9778 0.7221 1.2784 0.0382 1.0000 Uiso R . . . . . .
H411 H 1.0942 0.7251 1.3130 0.0374 1.0000 Uiso R . . . . . .
H432 H 0.8650 0.7406 1.1849 0.0372 1.0000 Uiso R . . . . . .
H431 H 0.8716 0.6595 1.2360 0.0366 1.0000 Uiso R . . . . . .
H442 H 0.7607 0.6775 1.1736 0.0355 1.0000 Uiso R . . . . . .
H441 H 0.7795 0.6357 1.0345 0.0359 1.0000 Uiso R . . . . . .
H131 H 0.7613 1.0345 0.9954 0.0348 1.0000 Uiso R . . . . . .
H451 H 0.7514 0.7260 0.8881 0.0339 1.0000 Uiso R . . . . . .

loop_
_atom_site_aniso_label
_atom_site_aniso_U_11
_atom_site_aniso_U_22
_atom_site_aniso_U_33
_atom_site_aniso_U_23
_atom_site_aniso_U_13
_atom_site_aniso_U_12
C1 0.0249(10) 0.0295(10) 0.0225(8) -0.0023(7) 0.0048(7) 0.0006(8)
C2 0.0260(10) 0.0290(10) 0.0231(9) 0.0004(7) 0.0072(7) 0.0019(8)
C3 0.0253(10) 0.0281(10) 0.0278(9) 0.0002(8) 0.0067(8) -0.0019(8)
C4 0.0249(10) 0.0316(10) 0.0249(9) -0.0015(8) 0.0050(7) 0.0000(8)
C5 0.0281(10) 0.0298(10) 0.0249(9) 0.0024(8) 0.0035(8) 0.0040(8)
C6 0.0281(10) 0.0272(10) 0.0241(9) -0.0001(7) 0.0071(7) 0.0000(8)
C7 0.0250(10) 0.0359(11) 0.0341(10) 0.0003(9) -0.0009(8) -0.0010(9)
C8 0.0512(14) 0.0526(14) 0.0293(11) 0.0044(10) -0.0051(10) -0.0135(12)
C9 0.0290(12) 0.0453(14) 0.0702(17) -0.0035(12) -0.0027(11) 0.0054(10)
C10 0.0317(11) 0.0390(12) 0.0375(11) -0.0015(9) 0.0000(9) -0.0061(9)
C11 0.0334(11) 0.0275(10) 0.0252(9) -0.0001(8) 0.0062(8) 0.0014(8)
O12 0.0689(12) 0.0350(8) 0.0279(7) 0.0044(6) 0.0037(7) -0.0118(8)
N13 0.0317(9) 0.0283(8) 0.0267(8) 0.0010(7) 0.0067(7) -0.0048(7)
C14 0.0312(11) 0.0248(10) 0.0354(10) -0.0008(8) 0.0072(8) -0.0015(8)
C15 0.0321(11) 0.0251(10) 0.0319(10) -0.0027(8) 0.0055(8) -0.0011(8)
O16 0.0271(7) 0.0364(8) 0.0334(7) -0.0071(6) 0.0056(6) -0.0004(6)
C17 0.0286(10) 0.0288(10) 0.0268(9) 0.0029(8) 0.0047(8) 0.0015(8)
C18 0.0303(10) 0.0276(10) 0.0305(10) -0.0014(8) 0.0006(8) -0.0016(8)
C19 0.0346(11) 0.0278(10) 0.0295(10) -0.0047(8) 0.0031(8) 0.0037(9)
C20 0.0284(10) 0.0301(10) 0.0274(9) 0.0014(8) 0.0024(8) 0.0044(8)
C21 0.0294(10) 0.0365(11) 0.0272(9) -0.0051(8) 0.0000(8) -0.0004(9)
C22 0.0329(11) 0.0352(11) 0.0267(9) -0.0049(8) 0.0044(8) 0.0011(9)
O23 0.0282(7) 0.0460(9) 0.0294(7) -0.0090(6) 0.0028(6) 0.0055(6)
C24 0.0358(11) 0.0424(12) 0.0268(10) -0.0055(9) 0.0056(8) 0.0000(9)
C25 0.0380(12) 0.0417(12) 0.0267(10) 0.0005(9) 0.0100(9) 0.0015(9)
O26 0.0276(7) 0.0374(8) 0.0348(7) 0.0050(6) 0.0096(6) 0.0027(6)
C27 0.0278(11) 0.0401(12) 0.0440(12) 0.0024(10) 0.0133(9) -0.0024(9)
C28 0.0287(11) 0.0351(12) 0.0481(12) -0.0016(9) 0.0062(9) -0.0054(9)
O29 0.0374(8) 0.0331(8) 0.0435(8) -0.0008(6) 0.0018(7) -0.0030(7)
C30 0.0298(11) 0.0397(12) 0.0468(13) 0.0028(10) -0.0010(9) 0.0004(9)
C31 0.0285(11) 0.0373(12) 0.0568(14) 0.0035(10) 0.0017(10) 0.0025(9)
O32 0.0259(7) 0.0291(8) 0.0612(10) -0.0015(7) 0.0085(7) 0.0006(6)
C33 0.0321(11) 0.0277(10) 0.0531(13) -0.0006(9) 0.0104(10) 0.0021(9)
C34 0.0332(11) 0.0306(11) 0.0397(11) -0.0027(9) 0.0125(9) 0.0005(9)
O35 0.0276(7) 0.0416(8) 0.0369(8) -0.0083(6) 0.0069(6) -0.0022(6)
C36 0.0255(10) 0.0244(10) 0.0325(10) -0.0002(8) 0.0050(8) -0.0015(8)
C37 0.0309(10) 0.0274(10) 0.0291(10) -0.0021(8) 0.0099(8) -0.0026(8)
C38 0.0306(10) 0.0305(10) 0.0263(9) -0.0032(8) 0.0054(8) -0.0018(8)
C39 0.0257(10) 0.0304(10) 0.0272(9) 0.0012(8) 0.0040(8) 0.0010(8)
C40 0.0323(11) 0.0348(11) 0.0276(9) -0.0034(8) 0.0067(8) 0.0027(9)
C41 0.0335(11) 0.0320(11) 0.0274(10) -0.0038(8) 0.0035(8) -0.0007(9)
O42 0.0266(7) 0.0534(9) 0.0272(7) -0.0061(6) 0.0053(6) 0.0024(7)
C43 0.0302(11) 0.0391(11) 0.0243(9) 0.0013(8) 0.0072(8) 0.0041(9)
C44 0.0297(10) 0.0304(10) 0.0291(10) 0.0041(8) 0.0060(8) 0.0038(8)
N45 0.0298(9) 0.0324(9) 0.0211(7) 0.0004(6) 0.0047(6) 0.0031(7)
C46 0.0251(9) 0.0286(10) 0.0222(9) 0.0014(7) 0.0031(7) -0.0026(8)
O47 0.0486(9) 0.0333(8) 0.0224(7) 0.0000(6) 0.0050(6) 0.0012(7)

loop_
_atom_type_symbol
_atom_type_scat_dispersion_real
_atom_type_scat_dispersion_imag
_atom_type_scat_Cromer_Mann_a1
_atom_type_scat_Cromer_Mann_b1
_atom_type_scat_Cromer_Mann_a2
_atom_type_scat_Cromer_Mann_b2
_atom_type_scat_Cromer_Mann_a3
_atom_type_scat_Cromer_Mann_b3
_atom_type_scat_Cromer_Mann_a4
_atom_type_scat_Cromer_Mann_b4
_atom_type_scat_Cromer_Mann_c
_atom_type_scat_source
C 0.0033 0.0016 2.3100 20.8439 1.0200 10.2075 1.5886 0.5687 0.8650 51.6512 0.2156 'International Tables Vol C 4.2.6.8 and 6.1.1.4'
H 0.0000 0.0000 0.4930 10.5109 0.3229 26.1257 0.1402 3.1424 0.0408 57.7998 0.0030 'International Tables Vol C 4.2.6.8 and 6.1.1.4'
N 0.0061 0.0033 12.2126 0.0057 3.1322 9.8933 2.0125 28.9975 1.1663 0.5826 -11.5290 'International Tables Vol C 4.2.6.8 and 6.1.1.4'
O 0.0106 0.0060 3.0485 13.2771 2.2868 5.7011 1.5463 0.3239 0.8670 32.9089 0.2508 'International Tables Vol C 4.2.6.8 and 6.1.1.4'

loop_
_geom_angle_atom_site_label_1
_geom_angle_site_symmetry_1
_geom_angle_atom_site_label_2
_geom_angle_site_symmetry_2
_geom_angle_atom_site_label_3
_geom_angle_site_symmetry_3
_geom_angle
_geom_angle_publ_flag
C2 . C1 . C6 . 119.40(17) yes
C2 . C1 . H11 . 119.0 no
C6 . C1 . H11 . 121.6 no
C1 . C2 . C3 . 120.45(17) yes
C1 . C2 . C46 . 118.30(16) yes
C3 . C2 . C46 . 121.19(17) yes
C2 . C3 . C4 . 120.87(18) yes
C2 . C3 . H31 . 118.2 no
C4 . C3 . H31 . 120.9 no
C3 . C4 . C5 . 117.36(17) yes
C3 . C4 . C7 . 122.99(18) yes
C5 . C4 . C7 . 119.65(17) yes
C4 . C5 . C6 . 122.42(18) yes
C4 . C5 . H51 . 120.0 no
C6 . C5 . H51 . 117.6 no
C1 . C6 . C5 . 119.37(18) yes
C1 . C6 . C11 . 123.23(17) yes
C5 . C6 . C11 . 117.33(17) yes
C4 . C7 . C8 . 109.56(17) yes
C4 . C7 . C9 . 108.62(18) yes
C8 . C7 . C9 . 109.8(2) yes
C4 . C7 . C10 . 111.87(17) yes
C8 . C7 . C10 . 108.38(18) yes
C9 . C7 . C10 . 108.58(18) yes
C7 . C8 . H83 . 108.1 no
C7 . C8 . H82 . 110.2 no
H83 . C8 . H82 . 108.7 no
C7 . C8 . H81 . 108.9 no
H83 . C8 . H81 . 109.6 no
H82 . C8 . H81 . 111.2 no
C7 . C9 . H93 . 108.4 no
C7 . C9 . H92 . 108.1 no
H93 . C9 . H92 . 110.1 no
C7 . C9 . H91 . 109.4 no
H93 . C9 . H91 . 110.3 no
H92 . C9 . H91 . 110.5 no
C7 . C10 . H101 . 109.1 no
C7 . C10 . H102 . 110.3 no
H101 . C10 . H102 . 108.4 no
C7 . C10 . H103 . 110.4 no
H101 . C10 . H103 . 108.8 no
H102 . C10 . H103 . 109.8 no
C6 . C11 . O12 . 119.99(17) yes
C6 . C11 . N13 . 116.73(16) yes
O12 . C11 . N13 . 123.27(18) yes
C11 . N13 . C14 . 123.13(16) yes
C11 . N13 . H131 . 118.9 no
C14 . N13 . H131 . 117.8 no
N13 . C14 . C15 . 112.49(16) yes
N13 . C14 . H142 . 107.4 no
C15 . C14 . H142 . 108.8 no
N13 . C14 . H141 . 108.8 no
C15 . C14 . H141 . 108.8 no
H142 . C14 . H141 . 110.5 no
C14 . C15 . O16 . 108.08(16) yes
C14 . C15 . H152 . 109.6 no
O16 . C15 . H152 . 109.6 no
C14 . C15 . H151 . 110.8 no
O16 . C15 . H151 . 109.4 no
H152 . C15 . H151 . 109.4 no
C15 . O16 . C17 . 117.21(15) yes
O16 . C17 . C18 . 116.23(17) yes
O16 . C17 . C22 . 124.49(18) yes
C18 . C17 . C22 . 119.24(18) yes
C17 . C18 . C19 . 121.08(18) yes
C17 . C18 . H181 . 119.0 no
C19 . C18 . H181 . 119.9 no
C18 . C19 . C20 . 119.43(18) yes
C18 . C19 . H191 . 120.4 no
C20 . C19 . H191 . 120.2 no
C19 . C20 . C21 . 119.89(19) yes
C19 . C20 . O23 . 124.62(18) yes
C21 . C20 . O23 . 115.49(17) yes
C20 . C21 . C22 . 120.37(18) yes
C20 . C21 . H211 . 118.3 no
C22 . C21 . H211 . 121.3 no
C17 . C22 . C21 . 119.91(18) yes
C17 . C22 . H221 . 118.2 no
C21 . C22 . H221 . 121.8 no
C20 . O23 . C24 . 117.82(15) yes
O23 . C24 . C25 . 107.76(16) yes
O23 . C24 . H241 . 108.9 no
C25 . C24 . H241 . 110.7 no
O23 . C24 . H242 . 108.9 no
C25 . C24 . H242 . 111.4 no
H241 . C24 . H242 . 109.2 no
C24 . C25 . O26 . 108.11(17) yes
C24 . C25 . H252 . 111.2 no
O26 . C25 . H252 . 108.0 no
C24 . C25 . H251 . 109.2 no
O26 . C25 . H251 . 109.0 no
H252 . C25 . H251 . 111.3 no
C25 . O26 . C27 . 112.82(15) yes
O26 . C27 . C28 . 109.58(17) yes
O26 . C27 . H272 . 110.8 no
C28 . C27 . H272 . 108.0 no
O26 . C27 . H271 . 108.7 no
C28 . C27 . H271 . 111.4 no
H272 . C27 . H271 . 108.3 no
C27 . C28 . O29 . 110.34(18) yes
C27 . C28 . H282 . 107.9 no
O29 . C28 . H282 . 110.1 no
C27 . C28 . H281 . 109.8 no
O29 . C28 . H281 . 109.9 no
H282 . C28 . H281 . 108.8 no
C28 . O29 . C30 . 111.95(16) yes
O29 . C30 . C31 . 110.61(19) yes
O29 . C30 . H301 . 108.8 no
C31 . C30 . H301 . 109.4 no
O29 . C30 . H302 . 108.1 no
C31 . C30 . H302 . 110.7 no
H301 . C30 . H302 . 109.1 no
C30 . C31 . O32 . 109.87(18) yes
C30 . C31 . H311 . 108.6 no
O32 . C31 . H311 . 109.2 no
C30 . C31 . H312 . 110.1 no
O32 . C31 . H312 . 108.6 no
H311 . C31 . H312 . 110.4 no
C31 . O32 . C33 . 111.34(16) yes
O32 . C33 . C34 . 109.25(17) yes
O32 . C33 . H331 . 111.9 no
C34 . C33 . H331 . 110.7 no
O32 . C33 . H332 . 109.0 no
C34 . C33 . H332 . 107.6 no
H331 . C33 . H332 . 108.3 no
C33 . C34 . O35 . 109.15(18) yes
C33 . C34 . H341 . 110.4 no
O35 . C34 . H341 . 108.8 no
C33 . C34 . H342 . 108.8 no
O35 . C34 . H342 . 109.4 no
H341 . C34 . H342 . 110.2 no
C34 . O35 . C36 . 116.94(15) yes
O35 . C36 . C37 . 124.75(18) yes
O35 . C36 . C41 . 116.06(17) yes
C37 . C36 . C41 . 119.19(18) yes
C36 . C37 . C38 . 119.55(18) yes
C36 . C37 . H371 . 119.8 no
C38 . C37 . H371 . 120.7 no
C37 . C38 . C39 . 121.19(18) yes
C37 . C38 . H381 . 119.9 no
C39 . C38 . H381 . 118.9 no
C38 . C39 . C40 . 119.25(18) yes
C38 . C39 . O42 . 115.59(17) yes
C40 . C39 . O42 . 125.16(18) yes
C39 . C40 . C41 . 119.72(19) yes
C39 . C40 . H401 . 120.9 no
C41 . C40 . H401 . 119.4 no
C40 . C41 . C36 . 121.09(18) yes
C40 . C41 . H411 . 119.3 no
C36 . C41 . H411 . 119.6 no
C39 . O42 . C43 . 117.31(15) yes
O42 . C43 . C44 . 107.58(16) yes
O42 . C43 . H432 . 111.2 no
C44 . C43 . H432 . 110.2 no
O42 . C43 . H431 . 110.0 no
C44 . C43 . H431 . 108.1 no
H432 . C43 . H431 . 109.8 no
C43 . C44 . N45 . 114.24(17) yes
C43 . C44 . H442 . 107.4 no
N45 . C44 . H442 . 108.8 no
C43 . C44 . H441 . 109.2 no
N45 . C44 . H441 . 107.2 no
H442 . C44 . H441 . 110.0 no
C44 . N45 . C46 . 121.68(16) yes
C44 . N45 . H451 . 118.5 no
C46 . N45 . H451 . 119.7 no
C2 . C46 . N45 . 115.93(16) yes
C2 . C46 . O47 . 120.71(17) yes
N45 . C46 . O47 . 123.36(17) yes

loop_
_geom_bond_atom_site_label_1
_geom_bond_site_symmetry_1
_geom_bond_atom_site_label_2
_geom_bond_site_symmetry_2
_geom_bond_distance
_geom_bond_publ_flag
C1 . C2 . 1.386(3) yes
C1 . C6 . 1.396(3) yes
C1 . H11 . 0.958 no
C2 . C3 . 1.399(3) yes
C2 . C46 . 1.507(3) yes
C3 . C4 . 1.400(3) yes
C3 . H31 . 0.959 no
C4 . C5 . 1.392(3) yes
C4 . C7 . 1.537(3) yes
C5 . C6 . 1.389(3) yes
C5 . H51 . 0.927 no
C6 . C11 . 1.500(3) yes
C7 . C8 . 1.535(3) yes
C7 . C9 . 1.532(3) yes
C7 . C10 . 1.533(3) yes
C8 . H83 . 0.977 no
C8 . H82 . 0.981 no
C8 . H81 . 0.986 no
C9 . H93 . 0.977 no
C9 . H92 . 0.961 no
C9 . H91 . 0.970 no
C10 . H101 . 0.974 no
C10 . H102 . 0.985 no
C10 . H103 . 0.992 no
C11 . O12 . 1.231(2) yes
C11 . N13 . 1.338(2) yes
N13 . C14 . 1.453(2) yes
N13 . H131 . 0.868 no
C14 . C15 . 1.503(3) yes
C14 . H142 . 0.965 no
C14 . H141 . 0.975 no
C15 . O16 . 1.430(2) yes
C15 . H152 . 0.976 no
C15 . H151 . 0.990 no
O16 . C17 . 1.380(2) yes
C17 . C18 . 1.385(3) yes
C17 . C22 . 1.391(3) yes
C18 . C19 . 1.384(3) yes
C18 . H181 . 0.930 no
C19 . C20 . 1.391(3) yes
C19 . H191 . 0.940 no
C20 . C21 . 1.384(3) yes
C20 . O23 . 1.383(2) yes
C21 . C22 . 1.389(3) yes
C21 . H211 . 0.960 no
C22 . H221 . 0.960 no
O23 . C24 . 1.422(2) yes
C24 . C25 . 1.501(3) yes
C24 . H241 . 0.980 no
C24 . H242 . 0.984 no
C25 . O26 . 1.428(2) yes
C25 . H252 . 0.991 no
C25 . H251 . 0.972 no
O26 . C27 . 1.420(2) yes
C27 . C28 . 1.495(3) yes
C27 . H272 . 0.990 no
C27 . H271 . 0.985 no
C28 . O29 . 1.421(3) yes
C28 . H282 . 0.999 no
C28 . H281 . 0.991 no
O29 . C30 . 1.420(3) yes
C30 . C31 . 1.500(3) yes
C30 . H301 . 0.993 no
C30 . H302 . 0.980 no
C31 . O32 . 1.410(3) yes
C31 . H311 . 0.979 no
C31 . H312 . 0.988 no
O32 . C33 . 1.427(2) yes
C33 . C34 . 1.498(3) yes
C33 . H331 . 0.964 no
C33 . H332 . 0.970 no
C34 . O35 . 1.436(2) yes
C34 . H341 . 0.996 no
C34 . H342 . 0.985 no
O35 . C36 . 1.379(2) yes
C36 . C37 . 1.391(3) yes
C36 . C41 . 1.388(3) yes
C37 . C38 . 1.391(3) yes
C37 . H371 . 0.947 no
C38 . C39 . 1.385(3) yes
C38 . H381 . 0.974 no
C39 . C40 . 1.389(3) yes
C39 . O42 . 1.384(2) yes
C40 . C41 . 1.389(3) yes
C40 . H401 . 0.949 no
C41 . H411 . 0.949 no
O42 . C43 . 1.426(2) yes
C43 . C44 . 1.517(3) yes
C43 . H432 . 0.996 no
C43 . H431 . 1.003 no
C44 . N45 . 1.458(2) yes
C44 . H442 . 0.970 no
C44 . H441 . 0.976 no
N45 . C46 . 1.334(2) yes
N45 . H451 . 0.881 no
C46 . O47 . 1.237(2) yes

loop_
_geom_hbond_atom_site_label_D
_geom_hbond_site_symmetry_D
_geom_hbond_atom_site_label_H
_geom_hbond_site_symmetry_H
_geom_hbond_atom_site_label_A
_geom_hbond_site_symmetry_A
_geom_hbond_angle_DHA
_geom_hbond_distance_DH
_geom_hbond_distance_HA
_geom_hbond_distance_DA
_geom_hbond_publ_flag
C1 . H11 . O23 2_777 171 0.96 2.38 3.334(3) yes
C25 . H251 . O12 2_776 168 0.97 2.46 3.412(3) yes
C33 . H332 . O12 3_746 132 0.97 2.59 3.310(3) yes
N13 . H131 . O23 2_777 137 0.87 2.50 3.195(3) yes
N13 . H131 . O26 2_777 148 0.87 2.19 2.964(3) yes
N45 . H451 . O47 4_564 169 0.88 2.05 2.922(3) yes

loop_
_cod_related_entry_id
_cod_related_entry_database
_cod_related_entry_code
1 ChemSpider 21430095
